data_1514648
loop_
_publ_author_name
'Koenig, Matthias'
'Bottari, Giovanni'
'Brancato, Giuseppe'
'Barone, Vincenzo'
'Guldi, Dirk M.'
'Torres, Tom\'as'

_publ_section_title
;
 Unraveling the peculiar modus operandi of a new class of solvatochromic
 fluorescent molecular rotors by spectroscopic and quantum mechanical
 methods
;
_journal_issue 6
_journal_name_full 'Chemical Science'
_journal_page_first 2502
_journal_paper_doi 10.1039/c3sc50290b
_journal_volume 4
_journal_year 2013
_chemical_formula_sum 'C20.5 H13 Cl N3'
_chemical_formula_weight 336.79
_chemical_name_common DPAP
_space_group_crystal_system triclinic
_space_group_IT_number 2
_space_group_name_Hall '-P 1'
_space_group_name_H-M_alt 'P -1'
_symmetry_space_group_name_Hall '-P 1'
_symmetry_space_group_name_H-M 'P -1'
_atom_sites_solution_hydrogens geom
_atom_sites_solution_primary direct
_atom_sites_solution_secondary difmap
_cell_angle_alpha 94.129(5)
_cell_angle_beta 99.175(4)
_cell_angle_gamma 114.976(4)
_cell_formula_units_Z 2
_cell_length_a 8.1851(4)
_cell_length_b 8.5344(5)
_cell_length_c 13.5521(9)
_cell_measurement_temperature 100.(2)
_cell_volume 836.84(9)
_computing_structure_refinement 'SHELXL-97 (Sheldrick, 2008)'
_computing_structure_solution 'SHELXS-97 (Sheldrick, 2008)'
_diffrn_ambient_temperature 100.(2)
_diffrn_measured_fraction_theta_full 0.948
_diffrn_measured_fraction_theta_max 0.948
_diffrn_radiation_wavelength 1.54178
_diffrn_reflns_av_R_equivalents 0.0392
_diffrn_reflns_av_sigmaI/netI 0.0403
_diffrn_reflns_limit_h_max 8
_diffrn_reflns_limit_h_min -9
_diffrn_reflns_limit_k_max 10
_diffrn_reflns_limit_k_min -9
_diffrn_reflns_limit_l_max 15
_diffrn_reflns_limit_l_min -16
_diffrn_reflns_number 9154
_diffrn_reflns_theta_full 67.37
_diffrn_reflns_theta_max 67.37
_diffrn_reflns_theta_min 3.34
_exptl_absorpt_coefficient_mu 2.058
_exptl_absorpt_correction_T_max 0.85
_exptl_absorpt_correction_T_min 0.63
_exptl_absorpt_correction_type multi-scan
_exptl_absorpt_process_details sadabs
_exptl_crystal_colour yellow
_exptl_crystal_density_diffrn 1.337
_exptl_crystal_density_method 'not measured'
_exptl_crystal_description prismatic
_exptl_crystal_F_000 348
_exptl_crystal_size_max 0.250
_exptl_crystal_size_mid 0.150
_exptl_crystal_size_min 0.080
_refine_diff_density_max 0.646
_refine_diff_density_min -1.028
_refine_ls_extinction_method none
_refine_ls_goodness_of_fit_ref 1.063
_refine_ls_hydrogen_treatment mixed
_refine_ls_matrix_type full
_refine_ls_number_parameters 278
_refine_ls_number_reflns 2854
_refine_ls_number_restraints 0
_refine_ls_restrained_S_all 1.063
_refine_ls_R_factor_all 0.0663
_refine_ls_R_factor_gt 0.0598
_refine_ls_shift/su_max 0.000
_refine_ls_shift/su_mean 0.000
_refine_ls_structure_factor_coef Fsqd
_refine_ls_weighting_details 'calc w=1/[\s^2^(Fo^2^)+(0.0847P)^2^+1.0465P] where P=(Fo^2^+2Fc^2^)/3'
_refine_ls_weighting_scheme calc
_refine_ls_wR_factor_gt 0.1614
_refine_ls_wR_factor_ref 0.1682
_reflns_number_gt 2520
_reflns_number_total 2854
_reflns_threshold_expression >2sigma(I)
_cod_data_source_file c3sc50290b.txt
_cod_data_source_block I
_cod_original_cell_volume 836.84(8)
_cod_original_formula_sum 'C20.50 H13 Cl N3'
_cod_database_code 1514648

loop_
_space_group_symop_operation_xyz
'x, y, z'
'-x, -y, -z'

loop_
_atom_site_type_symbol
_atom_site_label
_atom_site_fract_x
_atom_site_fract_y
_atom_site_fract_z
_atom_site_U_iso_or_equiv
_atom_site_adp_type
_atom_site_calc_flag
_atom_site_refinement_flags
_atom_site_occupancy
C C1 0.1673(3) 0.1868(3) 0.38509(18) 0.0222(5) Uani d . 1
C C2 0.1705(3) 0.3522(3) 0.40424(18) 0.0214(5) Uani d . 1
C C3 0.2505(3) 0.4524(3) 0.49982(18) 0.0213(5) Uani d . 1
C C4 0.3288(3) 0.3911(3) 0.57858(18) 0.0224(5) Uani d . 1
C C5 0.3221(4) 0.2256(3) 0.55896(19) 0.0254(6) Uani d . 1
C C6 0.2429(4) 0.1249(3) 0.46482(19) 0.0255(6) Uani d . 1
C C7 0.2541(3) 0.6227(3) 0.51838(18) 0.0246(6) Uani d . 1
C C8 0.4164(3) 0.4975(3) 0.67653(19) 0.0260(6) Uani d . 1
C C9 0.1278(3) -0.0620(3) 0.26508(17) 0.0230(5) Uani d . 1
C C10 0.3041(4) -0.0405(4) 0.26098(19) 0.0271(6) Uani d . 1
C C11 0.3309(4) -0.1862(4) 0.2317(2) 0.0323(6) Uani d . 1
C C12 0.1837(5) -0.3508(4) 0.2077(2) 0.0345(7) Uani d . 1
C C13 0.0093(5) -0.3716(4) 0.2128(2) 0.0374(7) Uani d . 1
C C14 -0.0203(4) -0.2273(4) 0.2409(2) 0.0300(6) Uani d . 1
C C15 -0.0145(3) 0.1260(3) 0.21065(18) 0.0229(5) Uani d . 1
C C16 0.0428(4) 0.1523(4) 0.11962(19) 0.0276(6) Uani d . 1
C C17 -0.0658(4) 0.1789(4) 0.0395(2) 0.0306(6) Uani d . 1
C C18 -0.2307(4) 0.1799(3) 0.0501(2) 0.0302(6) Uani d . 1
C C19 -0.2860(4) 0.1565(3) 0.1414(2) 0.0285(6) Uani d . 1
C C20 -0.1790(4) 0.1292(3) 0.22210(19) 0.0250(6) Uani d . 1
C C21 0.6106(9) 0.5111(9) 0.0041(5) 0.0463(16) Uani d P 0.5
N N1 0.0941(3) 0.0871(3) 0.29039(15) 0.0235(5) Uani d . 1
N N2 0.2588(3) 0.7583(3) 0.53531(18) 0.0334(6) Uani d . 1
N N3 0.4861(3) 0.5810(3) 0.75489(17) 0.0345(6) Uani d . 1
Cl Cl1 0.59869(12) 0.68944(13) 0.04061(6) 0.0552(3) Uani d . 1
H H2 0.120(4) 0.395(4) 0.354(2) 0.020(7) Uiso d . 1
H H5 0.377(4) 0.189(4) 0.608(2) 0.027(7) Uiso d . 1
H H6 0.239(4) 0.019(4) 0.455(2) 0.030(8) Uiso d . 1
H H10 0.396(5) 0.070(5) 0.278(2) 0.031(8) Uiso d . 1
H H11 0.451(5) -0.175(5) 0.227(3) 0.042(9) Uiso d . 1
H H12 0.200(4) -0.443(5) 0.188(2) 0.035(8) Uiso d . 1
H H13 -0.082(5) -0.477(5) 0.198(2) 0.034(8) Uiso d . 1
H H14 -0.139(5) -0.238(4) 0.242(2) 0.031(8) Uiso d . 1
H H16 0.155(5) 0.155(4) 0.113(2) 0.036(8) Uiso d . 1
H H17 -0.023(4) 0.200(4) -0.022(2) 0.031(8) Uiso d . 1
H H18 -0.301(4) 0.203(4) -0.004(2) 0.027(7) Uiso d . 1
H H19 -0.393(5) 0.158(4) 0.149(2) 0.030(8) Uiso d . 1
H H20 -0.213(4) 0.116(4) 0.281(2) 0.028(7) Uiso d . 1

loop_
_atom_site_aniso_label
_atom_site_aniso_U_11
_atom_site_aniso_U_22
_atom_site_aniso_U_33
_atom_site_aniso_U_12
_atom_site_aniso_U_13
_atom_site_aniso_U_23
C1 0.0209(12) 0.0220(12) 0.0221(12) 0.0076(10) 0.0048(9) 0.0042(10)
C2 0.0232(12) 0.0222(12) 0.0202(12) 0.0111(10) 0.0041(9) 0.0064(10)
C3 0.0200(11) 0.0207(12) 0.0231(12) 0.0084(10) 0.0058(9) 0.0043(10)
C4 0.0217(12) 0.0234(12) 0.0197(12) 0.0080(10) 0.0040(9) 0.0028(10)
C5 0.0310(13) 0.0272(13) 0.0202(12) 0.0151(11) 0.0031(10) 0.0079(11)
C6 0.0316(13) 0.0207(12) 0.0252(13) 0.0128(11) 0.0051(10) 0.0043(10)
C7 0.0247(12) 0.0277(14) 0.0205(12) 0.0111(11) 0.0038(9) 0.0031(10)
C8 0.0270(13) 0.0250(13) 0.0255(14) 0.0104(11) 0.0059(10) 0.0068(11)
C9 0.0322(13) 0.0212(12) 0.0160(11) 0.0128(11) 0.0027(9) 0.0033(9)
C10 0.0303(14) 0.0233(13) 0.0251(13) 0.0116(12) 0.0003(10) 0.0016(11)
C11 0.0413(16) 0.0395(16) 0.0230(13) 0.0261(14) 0.0024(11) 0.0024(11)
C12 0.062(2) 0.0274(14) 0.0230(13) 0.0284(14) 0.0071(12) 0.0030(11)
C13 0.0518(19) 0.0191(14) 0.0315(15) 0.0080(13) 0.0047(13) 0.0029(12)
C14 0.0330(15) 0.0266(14) 0.0260(13) 0.0088(12) 0.0068(11) 0.0046(11)
C15 0.0279(13) 0.0178(11) 0.0202(12) 0.0092(10) 0.0003(10) 0.0013(9)
C16 0.0293(14) 0.0298(13) 0.0251(13) 0.0143(12) 0.0062(10) 0.0038(11)
C17 0.0420(16) 0.0319(14) 0.0202(13) 0.0184(12) 0.0065(11) 0.0055(11)
C18 0.0399(15) 0.0265(13) 0.0238(13) 0.0181(12) -0.0035(11) 0.0020(11)
C19 0.0274(13) 0.0264(13) 0.0310(14) 0.0136(11) 0.0013(11) -0.0002(11)
C20 0.0292(13) 0.0242(13) 0.0204(13) 0.0111(11) 0.0044(10) 0.0020(10)
C21 0.033(3) 0.040(3) 0.058(4) 0.013(3) 0.002(3) -0.003(3)
N1 0.0289(11) 0.0227(10) 0.0182(10) 0.0124(9) 0.0008(8) 0.0010(8)
N2 0.0418(13) 0.0289(12) 0.0324(12) 0.0190(11) 0.0060(10) 0.0034(10)
N3 0.0391(13) 0.0311(12) 0.0259(12) 0.0110(11) 0.0018(10) 0.0006(10)
Cl1 0.0459(5) 0.0642(6) 0.0453(5) 0.0168(4) 0.0029(4) 0.0094(4)

loop_
_atom_type_symbol
_atom_type_description
_atom_type_scat_dispersion_real
_atom_type_scat_dispersion_imag
_atom_type_scat_source
C C 0.0181 0.0091 'International Tables Vol C Tables 4.2.6.8 and 6.1.1.4'
H H 0.0000 0.0000 'International Tables Vol C Tables 4.2.6.8 and 6.1.1.4'
N N 0.0311 0.0180 'International Tables Vol C Tables 4.2.6.8 and 6.1.1.4'
Cl Cl 0.3639 0.7018 'International Tables Vol C Tables 4.2.6.8 and 6.1.1.4'

loop_
_geom_angle_atom_site_label_1
_geom_angle_atom_site_label_2
_geom_angle_atom_site_label_3
_geom_angle_site_symmetry_1
_geom_angle_site_symmetry_3
_geom_angle
N1 C1 C2 . . 121.4(2)
N1 C1 C6 . . 120.1(2)
C2 C1 C6 . . 118.5(2)
C3 C2 C1 . . 120.2(2)
C3 C2 H2 . . 119.5(17)
C1 C2 H2 . . 120.4(17)
C2 C3 C4 . . 121.0(2)
C2 C3 C7 . . 119.6(2)
C4 C3 C7 . . 119.4(2)
C5 C4 C3 . . 118.2(2)
C5 C4 C8 . . 120.9(2)
C3 C4 C8 . . 120.8(2)
C6 C5 C4 . . 121.3(2)
C6 C5 H5 . . 120.5(19)
C4 C5 H5 . . 118.1(19)
C5 C6 C1 . . 120.8(2)
C5 C6 H6 . . 119.(2)
C1 C6 H6 . . 120.(2)
N2 C7 C3 . . 178.5(3)
N3 C8 C4 . . 179.4(3)
C10 C9 C14 . . 120.3(2)
C10 C9 N1 . . 120.6(2)
C14 C9 N1 . . 119.0(2)
C9 C10 C11 . . 119.3(3)
C9 C10 H10 . . 117.(2)
C11 C10 H10 . . 124.(2)
C12 C11 C10 . . 120.4(3)
C12 C11 H11 . . 118.(2)
C10 C11 H11 . . 121.(2)
C13 C12 C11 . . 120.0(3)
C13 C12 H12 . . 120.(2)
C11 C12 H12 . . 120.(2)
C12 C13 C14 . . 120.3(3)
C12 C13 H13 . . 119.(2)
C14 C13 H13 . . 121.(2)
C9 C14 C13 . . 119.6(3)
C9 C14 H14 . . 119.(2)
C13 C14 H14 . . 122.(2)
C16 C15 C20 . . 120.2(2)
C16 C15 N1 . . 118.8(2)
C20 C15 N1 . . 120.9(2)
C17 C16 C15 . . 119.8(3)
C17 C16 H16 . . 120.(2)
C15 C16 H16 . . 120.(2)
C18 C17 C16 . . 120.2(3)
C18 C17 H17 . . 120.9(18)
C16 C17 H17 . . 118.9(18)
C19 C18 C17 . . 119.9(2)
C19 C18 H18 . . 120.7(18)
C17 C18 H18 . . 119.3(18)
C18 C19 C20 . . 120.5(3)
C18 C19 H19 . . 120.4(19)
C20 C19 H19 . . 119.1(19)
C19 C20 C15 . . 119.4(2)
C19 C20 H20 . . 121.(2)
C15 C20 H20 . . 119.6(19)
Cl1 C21 C21 . 2_665 65.6(4)
Cl1 C21 Cl1 . 2_665 119.9(4)
C21 C21 Cl1 2_665 2_665 54.3(3)
C1 N1 C15 . . 123.1(2)
C1 N1 C9 . . 121.0(2)
C15 N1 C9 . . 115.92(19)
C21 Cl1 C21 . 2_665 60.1(4)

loop_
_geom_bond_atom_site_label_1
_geom_bond_atom_site_label_2
_geom_bond_site_symmetry_2
_geom_bond_distance
C1 N1 . 1.377(3)
C1 C2 . 1.405(3)
C1 C6 . 1.405(4)
C2 C3 . 1.391(3)
C2 H2 . 0.92(3)
C3 C4 . 1.404(4)
C3 C7 . 1.444(4)
C4 C5 . 1.394(4)
C4 C8 . 1.440(3)
C5 C6 . 1.376(4)
C5 H5 . 0.89(3)
C6 H6 . 0.89(3)
C7 N2 . 1.146(4)
C8 N3 . 1.147(3)
C9 C10 . 1.387(4)
C9 C14 . 1.389(4)
C9 N1 . 1.440(3)
C10 C11 . 1.393(4)
C10 H10 . 0.91(3)
C11 C12 . 1.382(4)
C11 H11 . 0.96(4)
C12 C13 . 1.376(5)
C12 H12 . 0.88(3)
C13 C14 . 1.390(4)
C13 H13 . 0.88(4)
C14 H14 . 0.94(3)
C15 C16 . 1.389(4)
C15 C20 . 1.391(4)
C15 N1 . 1.436(3)
C16 C17 . 1.386(4)
C16 H16 . 0.93(3)
C17 C18 . 1.383(4)
C17 H17 . 0.95(3)
C18 C19 . 1.383(4)
C18 H18 . 0.94(3)
C19 C20 . 1.387(4)
C19 H19 . 0.91(3)
C20 H20 . 0.88(3)
C21 Cl1 . 1.613(7)
C21 C21 2_665 1.723(13)
C21 Cl1 2_665 1.809(6)
Cl1 C21 2_665 1.809(6)

loop_
_geom_torsion_atom_site_label_1
_geom_torsion_atom_site_label_2
_geom_torsion_atom_site_label_3
_geom_torsion_atom_site_label_4
_geom_torsion_site_symmetry_1
_geom_torsion_site_symmetry_4
_geom_torsion
N1 C1 C2 C3 . . -178.0(2)
C6 C1 C2 C3 . . 1.2(4)
C1 C2 C3 C4 . . 0.0(4)
C1 C2 C3 C7 . . 179.6(2)
C2 C3 C4 C5 . . -0.9(4)
C7 C3 C4 C5 . . 179.4(2)
C2 C3 C4 C8 . . 178.1(2)
C7 C3 C4 C8 . . -1.5(4)
C3 C4 C5 C6 . . 0.7(4)
C8 C4 C5 C6 . . -178.3(2)
C4 C5 C6 C1 . . 0.4(4)
N1 C1 C6 C5 . . 177.8(2)
C2 C1 C6 C5 . . -1.4(4)
C2 C3 C7 N2 . . 180.(100)
C4 C3 C7 N2 . . -2.(11)
C5 C4 C8 N3 . . -10.(30)
C3 C4 C8 N3 . . 170.(100)
C14 C9 C10 C11 . . 0.5(4)
N1 C9 C10 C11 . . -177.0(2)
C9 C10 C11 C12 . . -0.5(4)
C10 C11 C12 C13 . . -0.1(4)
C11 C12 C13 C14 . . 0.8(4)
C10 C9 C14 C13 . . 0.2(4)
N1 C9 C14 C13 . . 177.7(2)
C12 C13 C14 C9 . . -0.8(4)
C20 C15 C16 C17 . . -1.1(4)
N1 C15 C16 C17 . . 175.9(2)
C15 C16 C17 C18 . . 0.2(4)
C16 C17 C18 C19 . . 0.9(4)
C17 C18 C19 C20 . . -1.1(4)
C18 C19 C20 C15 . . 0.2(4)
C16 C15 C20 C19 . . 0.9(4)
N1 C15 C20 C19 . . -176.0(2)
C2 C1 N1 C15 . . -12.5(4)
C6 C1 N1 C15 . . 168.4(2)
C2 C1 N1 C9 . . 165.8(2)
C6 C1 N1 C9 . . -13.4(4)
C16 C15 N1 C1 . . 122.6(3)
C20 C15 N1 C1 . . -60.4(3)
C16 C15 N1 C9 . . -55.8(3)
C20 C15 N1 C9 . . 121.2(2)
C10 C9 N1 C1 . . -65.7(3)
C14 C9 N1 C1 . . 116.8(3)
C10 C9 N1 C15 . . 112.7(3)
C14 C9 N1 C15 . . -64.8(3)
Cl1 C21 Cl1 C21 2_665 2_665 0
